data_4305247
loop_
_publ_author_name
'Emerson D. Genuis'
'Joel A. Kelly'
'Malay Patel'
'Robert McDonald'
'Michael J. Ferguson'
'Grace Greidanus-Strom'

_publ_contact_author_address
; Department of Chemistry
  University of Alberta
  Edmonton, Alberta T6G 2G2
  Canada
;
_publ_contact_author_email grace.strom@kingsu.ca
_publ_contact_author_name 'Dr. Grace Greidanus-Strom'
_publ_contact_author_phone 1(780)4653500
_publ_section_title
;
Coordination Polymers from the Self-Assembly of Silver(I) Salts and Two
Nonlinear Aliphatic Dinitrile Ligands, cis-1,3-Cyclopentanedicarbonitrile
and cis-1,3-Bis(cyanomethyl)cyclopentane: Synthesis, Structures, and
Photoluminescent Properties
;
_journal_name_full 'Inorganic Chemistry'
_journal_page_first 6184
_journal_page_last 6194
_journal_paper_doi 10.1021/ic800069f
_journal_volume 47
_journal_year 2008
_chemical_formula_moiety 'C14 H16 Ag N4, F6 Sb'
_chemical_formula_sum 'C14 H16 Ag F6 N4 Sb'
_chemical_formula_weight 583.93
_chemical_name_systematic
; 
 ? 
;
_space_group_IT_number 13
_symmetry_cell_setting monoclinic
_symmetry_space_group_name_Hall '-P 2yac'
_symmetry_space_group_name_H-M 'P 1 2/n 1'
_atom_sites_solution_hydrogens geom
_atom_sites_solution_primary direct
_atom_sites_solution_secondary difmap
_audit_creation_method SHELXL-97
_cell_angle_alpha 90.00
_cell_angle_beta 119.5093(15)
_cell_angle_gamma 90.00
_cell_formula_units_Z 2
_cell_length_a 12.7961(16)
_cell_length_b 6.0721(8)
_cell_length_c 13.6946(18)
_cell_measurement_reflns_used 2934
_cell_measurement_temperature 193(2)
_cell_measurement_theta_max 26.34
_cell_measurement_theta_min 3.06
_cell_volume 926.0(2)
_computing_cell_refinement 'Bruker SAINT (Bruker, 1997)'
_computing_data_collection 'Bruker SMART (Bruker, 1997)'
_computing_data_reduction 'Bruker SAINT (Bruker, 1997)'
_computing_molecular_graphics 'Bruker SHELXTL (Bruker, 1997)'
_computing_publication_material 'Bruker SHELXTL (Bruker, 1997)'
_computing_structure_refinement 'SHELXL-97 (Sheldrick, 1997)'
_computing_structure_solution 'SHELXS-97 (Sheldrick, 1990)'
_diffrn_ambient_temperature 193(2)
_diffrn_detector_area_resol_mean 8.192
_diffrn_measured_fraction_theta_full 0.999
_diffrn_measured_fraction_theta_max 0.999
_diffrn_measurement_device_type 'Bruker PLATFORM diffractometer/SMART 1000 CCD area detector'
_diffrn_measurement_method '\w scans'
_diffrn_radiation_monochromator graphite
_diffrn_radiation_source 'fine-focus sealed tube'
_diffrn_radiation_type MoK\a
_diffrn_radiation_wavelength 0.71073
_diffrn_reflns_av_R_equivalents 0.0130
_diffrn_reflns_av_sigmaI/netI 0.0164
_diffrn_reflns_limit_h_max 15
_diffrn_reflns_limit_h_min -15
_diffrn_reflns_limit_k_max 7
_diffrn_reflns_limit_k_min -6
_diffrn_reflns_limit_l_max 17
_diffrn_reflns_limit_l_min -16
_diffrn_reflns_number 4159
_diffrn_reflns_theta_full 26.36
_diffrn_reflns_theta_max 26.36
_diffrn_reflns_theta_min 1.78
_diffrn_standards_decay_% 0
_diffrn_standards_interval_time 0
_diffrn_standards_number 0
_exptl_absorpt_coefficient_mu 2.578
_exptl_absorpt_correction_T_max 0.6984
_exptl_absorpt_correction_T_min 0.3262
_exptl_absorpt_correction_type multi-scan
_exptl_absorpt_process_details 'SADABS (Sheldrick, 1996)'
_exptl_crystal_colour colorless
_exptl_crystal_density_diffrn 2.094
_exptl_crystal_density_method 'not measured'
_exptl_crystal_description prism
_exptl_crystal_F_000 560
_exptl_crystal_size_max 0.56
_exptl_crystal_size_mid 0.20
_exptl_crystal_size_min 0.15
_refine_diff_density_max 1.165
_refine_diff_density_min -0.822
_refine_diff_density_rms 0.119
_refine_ls_extinction_method none
_refine_ls_goodness_of_fit_ref 1.096
_refine_ls_hydrogen_treatment constr
_refine_ls_matrix_type full
_refine_ls_number_parameters 132
_refine_ls_number_reflns 1901
_refine_ls_number_restraints 6
_refine_ls_restrained_S_all 1.095
_refine_ls_R_factor_all 0.0365
_refine_ls_R_factor_gt 0.0340
_refine_ls_shift/su_max 0.000
_refine_ls_shift/su_mean 0.000
_refine_ls_structure_factor_coef Fsqd
_refine_ls_weighting_details 'calc w=1/[\s^2^(Fo^2^)+(0.0417P)^2^+2.9071P] where P=(Fo^2^+2Fc^2^)/3'
_refine_ls_weighting_scheme calc
_refine_ls_wR_factor_gt 0.0892
_refine_ls_wR_factor_ref 0.0917
_reflns_number_gt 1783
_reflns_number_total 1901
_reflns_threshold_expression I>2\s(I)
_cod_data_source_file ic800069f-file001_3.cif
_cod_data_source_block 6c
_cod_depositor_comments
;
The following automatic conversions were performed:
'_symmetry_cell_setting' value 'Monoclinic' changed to 'monoclinic'
according to '/home/saulius/struct/CIF-dictionaries/cif_core.dic'
dictionary named 'cif_core.dic' version 2.4.1 from 2010-06-29.

Automatic conversion script
Id: cif_fix_enum 1527 2010-12-29 10:47:43Z saulius 
;
_cod_original_sg_symbol_H-M 'P 2/n'
_cod_database_code 4305247

loop_
_symmetry_equiv_pos_as_xyz
'x, y, z'
'-x+1/2, y, -z+1/2'
'-x, -y, -z'
'x-1/2, -y, z-1/2'

loop_
_atom_site_label
_atom_site_type_symbol
_atom_site_fract_x
_atom_site_fract_y
_atom_site_fract_z
_atom_site_U_iso_or_equiv
_atom_site_adp_type
_atom_site_occupancy
_atom_site_symmetry_multiplicity
_atom_site_calc_flag
_atom_site_refinement_flags
_atom_site_disorder_assembly
_atom_site_disorder_group
Ag Ag 0.2500 0.02938(8) 0.7500 0.03589(15) Uani 1 2 d S . .
N1 N 0.3993(3) 0.2689(7) 0.7789(4) 0.0481(10) Uani 1 1 d . . .
N2 N 0.7090(4) 0.2220(7) 1.1109(3) 0.0486(10) Uani 1 1 d . . .
C1 C 0.5672(4) 0.5198(7) 0.7824(4) 0.0384(10) Uani 1 1 d . . .
H1 H 0.5576 0.5351 0.7057 0.046 Uiso 1 1 calc R . .
C2 C 0.6927(4) 0.4290(8) 0.8657(3) 0.0361(9) Uani 1 1 d . . .
H2A H 0.7534 0.4804 0.8460 0.043 Uiso 1 1 calc R . .
H2B H 0.6924 0.2660 0.8663 0.043 Uiso 1 1 calc R . .
C3 C 0.7190(4) 0.5217(7) 0.9807(4) 0.0343(9) Uani 1 1 d . . .
H3 H 0.8009 0.5895 1.0183 0.041 Uiso 1 1 calc R . .
C4 C 0.6249(5) 0.7045(7) 0.9553(4) 0.0491(12) Uani 1 1 d . . .
H4A H 0.5651 0.6564 0.9768 0.059 Uiso 1 1 calc R . .
H4B H 0.6642 0.8406 0.9971 0.059 Uiso 1 1 calc R . .
C5 C 0.5657(5) 0.7437(8) 0.8310(4) 0.0500(12) Uani 1 1 d . . .
H5A H 0.6113 0.8531 0.8131 0.060 Uiso 1 1 calc R . .
H5B H 0.4824 0.7972 0.8013 0.060 Uiso 1 1 calc R . .
C6 C 0.4708(4) 0.3794(8) 0.7795(4) 0.0419(10) Uani 1 1 d . . .
C7 C 0.7144(4) 0.3524(7) 1.0542(3) 0.0370(9) Uani 1 1 d . . .
Sb Sb 0.5000 0.0000 0.5000 0.02729(14) Uani 1 2 d SD . .
F1A F 0.3481(4) 0.0998(11) 0.3989(5) 0.096(2) Uani 0.70 1 d P A 1
F2A F 0.5157(8) 0.1763(14) 0.6143(6) 0.142(3) Uani 0.70 1 d P A 1
F3A F 0.5645(6) 0.2166(16) 0.4537(5) 0.155(4) Uani 0.70 1 d P A 1
F1B F 0.3781(6) 0.011(2) 0.5276(9) 0.150(5) Uiso 0.30 1 d PD A 2
F2B F 0.6025(8) 0.043(2) 0.6448(4) 0.150(5) Uiso 0.30 1 d PD A 2
F3B F 0.4893(13) 0.2894(7) 0.4775(12) 0.150(5) Uiso 0.30 1 d PD A 2

loop_
_atom_site_aniso_label
_atom_site_aniso_U_11
_atom_site_aniso_U_22
_atom_site_aniso_U_33
_atom_site_aniso_U_23
_atom_site_aniso_U_13
_atom_site_aniso_U_12
Ag 0.0381(3) 0.0333(2) 0.0379(3) 0.000 0.0199(2) 0.000
N1 0.040(2) 0.044(2) 0.057(2) -0.0022(19) 0.0204(19) -0.0109(17)
N2 0.066(3) 0.039(2) 0.040(2) 0.0066(17) 0.025(2) -0.0005(19)
C1 0.042(2) 0.039(2) 0.032(2) 0.0037(17) 0.0157(19) -0.0022(18)
C2 0.035(2) 0.040(2) 0.036(2) 0.0005(18) 0.0199(18) 0.0018(18)
C3 0.036(2) 0.034(2) 0.028(2) 0.0010(16) 0.0115(17) -0.0070(16)
C4 0.077(3) 0.029(2) 0.047(3) 0.0000(19) 0.035(3) 0.006(2)
C5 0.057(3) 0.036(2) 0.053(3) 0.008(2) 0.025(2) 0.006(2)
C6 0.036(2) 0.042(2) 0.039(2) 0.0036(19) 0.0109(18) -0.0039(19)
C7 0.039(2) 0.037(2) 0.030(2) -0.0003(17) 0.0128(18) -0.0014(17)
Sb 0.0275(2) 0.0271(2) 0.0279(2) -0.00178(13) 0.01403(16) 0.00116(12)
F1A 0.038(2) 0.098(4) 0.102(4) 0.016(4) -0.005(3) 0.032(3)
F2A 0.187(8) 0.147(7) 0.088(4) -0.073(5) 0.066(5) 0.025(6)
F3A 0.105(5) 0.206(8) 0.082(4) 0.072(5) -0.009(3) -0.106(5)

loop_
_atom_type_symbol
_atom_type_description
_atom_type_scat_dispersion_real
_atom_type_scat_dispersion_imag
_atom_type_scat_source
C C 0.0033 0.0016 'International Tables Vol C Tables 4.2.6.8 and 6.1.1.4'
H H 0.0000 0.0000 'International Tables Vol C Tables 4.2.6.8 and 6.1.1.4'
N N 0.0061 0.0033 'International Tables Vol C Tables 4.2.6.8 and 6.1.1.4'
F F 0.0171 0.0103 'International Tables Vol C Tables 4.2.6.8 and 6.1.1.4'
Ag Ag -0.8971 1.1015 'International Tables Vol C Tables 4.2.6.8 and 6.1.1.4'
Sb Sb -0.5866 1.5461 'International Tables Vol C Tables 4.2.6.8 and 6.1.1.4'

loop_
_geom_angle_atom_site_label_1
_geom_angle_atom_site_label_2
_geom_angle_atom_site_label_3
_geom_angle
_geom_angle_site_symmetry_1
_geom_angle_site_symmetry_3
_geom_angle_publ_flag
N1 Ag N1 100.5(2) . 2_556 ?
N1 Ag N2 116.89(15) . 3_657 ?
N1 Ag N2 113.54(16) 2_556 3_657 ?
N1 Ag N2 113.54(16) . 4 ?
N1 Ag N2 116.89(15) 2_556 4 ?
N2 Ag N2 96.5(2) 3_657 4 ?
C6 N1 Ag 170.8(4) . . ?
C7 N2 Ag 165.4(4) . 3_657 ?
C6 C1 C5 109.7(4) . . ?
C6 C1 C2 111.3(4) . . ?
C5 C1 C2 103.2(4) . . ?
C1 C2 C3 104.4(3) . . ?
C7 C3 C2 112.6(4) . . ?
C7 C3 C4 111.6(4) . . ?
C2 C3 C4 106.1(4) . . ?
C5 C4 C3 105.7(4) . . ?
C4 C5 C1 104.3(4) . . ?
N1 C6 C1 178.4(5) . . ?
N2 C7 C3 178.9(5) . . ?
F1B Sb F3B 90.01(2) 3_656 . ?
F1B Sb F3B 89.99(2) 3_656 3_656 ?
F3B Sb F3B 179.998(1) . 3_656 ?
F1B Sb F1B 179.999(3) 3_656 . ?
F3B Sb F1B 89.98(2) . . ?
F3B Sb F1B 90.01(2) 3_656 . ?
F1B Sb F2B 90.02(2) 3_656 . ?
F3B Sb F2B 89.98(2) . . ?
F3B Sb F2B 90.02(2) 3_656 . ?
F1B Sb F2B 89.98(2) . . ?
F1B Sb F2B 89.98(2) 3_656 3_656 ?
F3B Sb F2B 90.02(2) . 3_656 ?
F3B Sb F2B 89.98(2) 3_656 3_656 ?
F1B Sb F2B 90.02(2) . 3_656 ?
F2B Sb F2B 180.000(2) . 3_656 ?
F2A Sb F2A 179.999(1) . 3_656 ?
F2A Sb F3A 89.9(5) . . ?
F2A Sb F3A 90.1(5) 3_656 . ?
F2A Sb F3A 90.1(5) . 3_656 ?
F2A Sb F3A 89.9(5) 3_656 3_656 ?
F3A Sb F3A 179.999(1) . 3_656 ?
F2A Sb F1A 94.7(3) . . ?
F2A Sb F1A 85.3(3) 3_656 . ?
F3A Sb F1A 89.5(3) . . ?
F3A Sb F1A 90.5(3) 3_656 . ?
F2A Sb F1A 85.3(3) . 3_656 ?
F2A Sb F1A 94.7(3) 3_656 3_656 ?
F3A Sb F1A 90.5(3) . 3_656 ?
F3A Sb F1A 89.5(3) 3_656 3_656 ?
F1A Sb F1A 179.999(2) . 3_656 ?

loop_
_geom_bond_atom_site_label_1
_geom_bond_atom_site_label_2
_geom_bond_distance
_geom_bond_site_symmetry_2
_geom_bond_publ_flag
Ag N1 2.276(4) . ?
Ag N1 2.276(4) 2_556 ?
Ag N2 2.291(4) 3_657 ?
Ag N2 2.291(4) 4 ?
N1 C6 1.131(6) . ?
N2 C7 1.135(6) . ?
N2 Ag 2.291(4) 3_657 ?
C1 C6 1.483(6) . ?
C1 C5 1.518(6) . ?
C1 C2 1.543(6) . ?
C2 C3 1.544(6) . ?
C3 C7 1.461(6) . ?
C3 C4 1.547(6) . ?
C4 C5 1.503(7) . ?
Sb F1B 1.778(4) 3_656 ?
Sb F3B 1.778(4) . ?
Sb F3B 1.778(4) 3_656 ?
Sb F1B 1.778(4) . ?
Sb F2B 1.778(4) . ?
Sb F2B 1.778(4) 3_656 ?
Sb F2A 1.824(5) . ?
Sb F2A 1.824(5) 3_656 ?
Sb F3A 1.824(5) . ?
Sb F3A 1.824(5) 3_656 ?
Sb F1A 1.847(4) . ?
Sb F1A 1.847(4) 3_656 ?

loop_
_geom_torsion_atom_site_label_1
_geom_torsion_atom_site_label_2
_geom_torsion_atom_site_label_3
_geom_torsion_atom_site_label_4
_geom_torsion
_geom_torsion_site_symmetry_1
_geom_torsion_site_symmetry_2
_geom_torsion_site_symmetry_3
_geom_torsion_site_symmetry_4
_geom_torsion_publ_flag
N1 Ag N1 C6 -108(2) 2_556 . . . ?
N2 Ag N1 C6 129(2) 3_657 . . . ?
N2 Ag N1 C6 18(3) 4 . . . ?
C6 C1 C2 C3 -84.1(5) . . . . ?
C5 C1 C2 C3 33.5(4) . . . . ?
C1 C2 C3 C7 108.6(4) . . . . ?
C1 C2 C3 C4 -13.8(5) . . . . ?
C7 C3 C4 C5 -134.2(4) . . . . ?
C2 C3 C4 C5 -11.2(5) . . . . ?
C3 C4 C5 C1 32.5(5) . . . . ?
C6 C1 C5 C4 77.6(5) . . . . ?
C2 C1 C5 C4 -41.1(5) . . . . ?
Ag N1 C6 C1 -101(19) . . . . ?
C5 C1 C6 N1 -120(19) . . . . ?
C2 C1 C6 N1 -7(19) . . . . ?
Ag N2 C7 C3 -152(25) 3_657 . . . ?
C2 C3 C7 N2 -99(26) . . . . ?
C4 C3 C7 N2 20(26) . . . . ?
